data_1503568
loop_
_publ_author_name
'Guyonnet, Mathieu'
'Baudoin, Olivier'

_publ_section_title
;
 Synthesis of tricyclic nitrogen heterocycles by a sequence of
 palladium-catalyzed N-H and C(sp3)-H arylations.
;
_journal_issue 1
_journal_name_full 'Organic letters'
_journal_page_first 398
_journal_page_last 401
_journal_paper_doi 10.1021/ol2031763
_journal_volume 14
_journal_year 2012
_chemical_formula_moiety 'C15 H17 N O4'
_chemical_formula_sum 'C15 H17 N O4'
_chemical_formula_weight 275.30
_space_group_IT_number 14
_symmetry_cell_setting monoclinic
_symmetry_space_group_name_Hall '-P 2yn'
_symmetry_space_group_name_H-M 'P 1 21/n 1'
_atom_sites_solution_hydrogens difmap
_atom_sites_solution_primary direct
_cell_angle_alpha 90
_cell_angle_beta 114.76(2)
_cell_angle_gamma 90
_cell_formula_units_Z 4
_cell_length_a 7.8860(10)
_cell_length_b 21.928(3)
_cell_length_c 8.2920(10)
_cell_measurement_reflns_used 5719
_cell_measurement_temperature 110
_cell_measurement_theta_max 29.5066
_cell_measurement_theta_min 3.3902
_cell_volume 1302.1(4)
_computing_cell_refinement
;
CrysAlisPro, Agilent Technologies,
Version 1.171.35.11 (release 16-05-2011 CrysAlis171 .NET)
(compiled May 16 2011,17:55:39)
;
_computing_data_collection
;
CrysAlisPro, Agilent Technologies,
Version 1.171.35.11 (release 16-05-2011 CrysAlis171 .NET)
(compiled May 16 2011,17:55:39)
;
_computing_data_reduction
;
CrysAlisPro, Agilent Technologies,
Version 1.171.35.11 (release 16-05-2011 CrysAlis171 .NET)
(compiled May 16 2011,17:55:39)
;
_computing_molecular_graphics 'CAMERON (Watkin et al., 1996)'
_computing_publication_material 'CRYSTALS (Betteridge et al., 2003)'
_computing_structure_refinement 'CRYSTALS (Betteridge et al., 2003)'
_computing_structure_solution 'SIR97 (Altomare et al., 1999)'
_diffrn_ambient_temperature 110
_diffrn_detector_area_resol_mean 10.4685
_diffrn_measured_fraction_theta_full 0.992
_diffrn_measured_fraction_theta_max 0.932
_diffrn_measurement_device_type 'Xcalibur, Atlas, Gemini ultra'
_diffrn_measurement_method \w
_diffrn_radiation_monochromator graphite
_diffrn_radiation_source 'Enhance (Mo) X-ray Source'
_diffrn_radiation_type 'Mo K\a'
_diffrn_radiation_wavelength 0.7107
_diffrn_reflns_av_R_equivalents 0.000
_diffrn_reflns_limit_h_max 9
_diffrn_reflns_limit_h_min -10
_diffrn_reflns_limit_k_max 30
_diffrn_reflns_limit_k_min 0
_diffrn_reflns_limit_l_max 11
_diffrn_reflns_limit_l_min 0
_diffrn_reflns_number 41610
_diffrn_reflns_theta_full 25.105
_diffrn_reflns_theta_max 29.535
_diffrn_reflns_theta_min 3.398
_diffrn_standards_number 0
_exptl_absorpt_coefficient_mu 0.102
_exptl_absorpt_correction_T_max 0.991
_exptl_absorpt_correction_T_min 0.983
_exptl_absorpt_correction_type analytical
_exptl_absorpt_process_details
;
CrysAlisPro, Agilent Technologies,
Version 1.171.35.11 (release 16-05-2011 CrysAlis171 .NET)
(compiled May 16 2011,17:55:39)
Analytical numeric absorption correction using a multifaceted crystal
            model based on expressions derived by R.C. Clark & J.S. Reid.
(Clark, R. C. & Reid, J. S. (1995). Acta Cryst. A51, 887-897)
;
_exptl_crystal_colour colorless
_exptl_crystal_density_diffrn 1.404
_exptl_crystal_density_method 'not measured'
_exptl_crystal_description block
_exptl_crystal_F_000 584
_exptl_crystal_size_max 0.455
_exptl_crystal_size_mid 0.286
_exptl_crystal_size_min 0.221
_refine_diff_density_max 0.70
_refine_diff_density_min -0.97
_refine_ls_extinction_method None
_refine_ls_goodness_of_fit_ref 0.9851
_refine_ls_hydrogen_treatment constr
_refine_ls_matrix_type full
_refine_ls_number_parameters 181
_refine_ls_number_reflns 3391
_refine_ls_number_restraints 0
_refine_ls_R_factor_all 0.1042
_refine_ls_R_factor_gt 0.0874
_refine_ls_shift/su_max 0.0002197
_refine_ls_shift/su_mean 0.0000258
_refine_ls_structure_factor_coef Fsqd
_refine_ls_weighting_details
;
 Method, part 1, Chebychev polynomial, (Watkin, 1994, Prince, 1982) 
 [weight] = 1.0/[A~0~*T~0~(x)+A~1~*T~1~(x) ... +A~n-1~]*T~n-1~(x)] 
 where A~i~ are the Chebychev coefficients listed below and x= Fcalc/Fmax 
 Method = Robust Weighting (Prince, 1982) 
 W = [weight] * [1-(deltaF/6*sigmaF)^2^]^2^ 
 A~i~ are: 
 0.841E+04 0.130E+05 0.705E+04 0.188E+04 
;
_refine_ls_weighting_scheme calc
_refine_ls_wR_factor_all 0.1519
_refine_ls_wR_factor_gt 0.1408
_refine_ls_wR_factor_ref 0.1519
_reflns_limit_h_max 9
_reflns_limit_h_min -10
_reflns_limit_k_max 30
_reflns_limit_k_min 0
_reflns_limit_l_max 11
_reflns_limit_l_min 0
_reflns_number_gt 2673
_reflns_number_total 3391
_reflns_threshold_expression I>2.0\s(I)
_oxford_diffrn_Wilson_B_factor 2.10
_oxford_diffrn_Wilson_scale 0.06
_oxford_refine_ls_r_factor_ref 0.1042
_oxford_refine_ls_scale 13.7(7)
_oxford_reflns_number_all 3391
_oxford_reflns_threshold_expression_ref I>-10.0\s(I)
_cod_data_source_file ol2031763_si_001.cif
_cod_data_source_block 1
_cod_depositor_comments
;
The following automatic conversions were performed:

'_atom_sites_solution_primary' value 'Direct' changed to 'direct'
according to /home/saulius/struct/CIF-dictionaries/cif_core.dic
dictionary named 'cif_core.dic' version 2.4.1 from 2010-06-29.

Automatic conversion script
Id: cif_fix_values 1715 2011-07-08 13:25:40Z adriana 
;
_cod_original_sg_symbol_H-M 'P 21/n '
_cod_database_code 1503568

loop_
_symmetry_equiv_pos_as_xyz
x,y,z
-x,-y,-z
x+1/2,-y+1/2,z+1/2
-x+1/2,y+1/2,-z+1/2

loop_
_atom_site_label
_atom_site_type_symbol
_atom_site_fract_x
_atom_site_fract_y
_atom_site_fract_z
_atom_site_U_iso_or_equiv
_atom_site_occupancy
_atom_site_adp_type
_atom_site_refinement_flags_posn
_atom_site_refinement_flags_adp
O1 O 0.8701(3) 0.26093(9) 0.2007(3) 0.0266 1.0000 Uani . .
C2 C 0.8385(4) 0.31867(12) 0.1362(4) 0.0218 1.0000 Uani . .
C3 C 0.8309(4) 0.32932(13) -0.0340(4) 0.0238 1.0000 Uani . .
C4 C 0.8046(4) 0.38908(13) -0.1012(4) 0.0242 1.0000 Uani . .
C5 C 0.7894(4) 0.43659(13) 0.0000(4) 0.0233 1.0000 Uani . .
C6 C 0.7946(3) 0.42474(12) 0.1682(3) 0.0213 1.0000 Uani . .
C7 C 0.8155(4) 0.36658(12) 0.2382(3) 0.0222 1.0000 Uani . .
N8 N 0.7767(3) 0.47999(10) 0.2466(3) 0.0241 1.0000 Uani . .
C9 C 0.7425(4) 0.48707(13) 0.3949(4) 0.0233 1.0000 Uani . .
O10 O 0.7289(3) 0.44291(10) 0.4808(3) 0.0313 1.0000 Uani . .
C11 C 0.7147(4) 0.55097(13) 0.4453(4) 0.0282 1.0000 Uani . .
C12 C 0.7703(5) 0.60282(14) 0.3543(4) 0.0329 1.0000 Uani . .
C13 C 0.7228(4) 0.58896(14) 0.1615(4) 0.0300 1.0000 Uani . .
C14 C 0.8150(4) 0.53091(14) 0.1464(4) 0.0281 1.0000 Uani . .
C15 C 0.7588(4) 0.50353(13) -0.0399(4) 0.0259 1.0000 Uani . .
O17 O 0.8340(4) 0.22559(11) -0.1104(3) 0.0412 1.0000 Uani . U
C18 C 0.8572(6) 0.17865(16) -0.2205(5) 0.0417 1.0000 Uani . .
C20 C 0.8995(4) 0.25146(13) 0.3809(4) 0.0250 1.0000 Uani . .
C8 C 0.8556(5) 0.28202(14) -0.1505(4) 0.0324 1.0000 Uani . .
O18 O 0.9188(6) 0.29356(15) -0.2573(5) 0.0692 1.0000 Uani . .
H41 H 0.7963 0.3962 -0.2161 0.0290 1.0000 Uiso R .
H71 H 0.8161 0.3600 0.3498 0.0263 1.0000 Uiso R .
H111 H 0.7767 0.5540 0.5733 0.0344 1.0000 Uiso R .
H112 H 0.5827 0.5539 0.4097 0.0332 1.0000 Uiso R .
H121 H 0.7132 0.6409 0.3639 0.0387 1.0000 Uiso R .
H122 H 0.9069 0.6077 0.4160 0.0404 1.0000 Uiso R .
H131 H 0.7670 0.6213 0.1120 0.0357 1.0000 Uiso R .
H132 H 0.5881 0.5855 0.0968 0.0365 1.0000 Uiso R .
H141 H 0.9494 0.5379 0.2019 0.0328 1.0000 Uiso R .
H151 H 0.8326 0.5193 -0.1024 0.0298 1.0000 Uiso R .
H152 H 0.6282 0.5110 -0.1172 0.0308 1.0000 Uiso R .
H181 H 0.8414 0.1390 -0.1775 0.0630 1.0000 Uiso R .
H182 H 0.9772 0.1830 -0.2216 0.0627 1.0000 Uiso R .
H183 H 0.7652 0.1854 -0.3411 0.0623 1.0000 Uiso R .
H201 H 0.9353 0.2090 0.4075 0.0370 1.0000 Uiso R .
H202 H 0.9974 0.2791 0.4569 0.0364 1.0000 Uiso R .
H203 H 0.7860 0.2592 0.3964 0.0375 1.0000 Uiso R .

loop_
_atom_site_aniso_label
_atom_site_aniso_U_11
_atom_site_aniso_U_22
_atom_site_aniso_U_33
_atom_site_aniso_U_23
_atom_site_aniso_U_13
_atom_site_aniso_U_12
O1 0.0359(11) 0.0216(9) 0.0235(9) 0.0006(7) 0.0137(8) 0.0009(8)
C2 0.0198(11) 0.0213(12) 0.0238(12) 0.0008(10) 0.0087(10) -0.0004(9)
C3 0.0243(12) 0.0254(13) 0.0246(13) -0.0022(10) 0.0130(10) -0.0041(10)
C4 0.0219(12) 0.0314(14) 0.0214(12) -0.0004(10) 0.0111(10) -0.0034(10)
C5 0.0200(11) 0.0250(13) 0.0238(12) 0.0009(10) 0.0082(10) -0.0019(10)
C6 0.0160(11) 0.0238(12) 0.0229(12) -0.0003(10) 0.0071(9) -0.0008(9)
C7 0.0219(12) 0.0253(13) 0.0199(11) -0.0007(10) 0.0092(10) -0.0024(10)
N8 0.0263(11) 0.0191(10) 0.0265(12) 0.0029(9) 0.0108(9) 0.0003(8)
C9 0.0201(12) 0.0264(13) 0.0213(12) 0.0017(10) 0.0064(10) 0.0030(9)
O10 0.0420(12) 0.0275(10) 0.0314(11) 0.0038(8) 0.0221(10) 0.0047(9)
C11 0.0333(14) 0.0274(13) 0.0251(13) -0.0018(11) 0.0133(11) 0.0048(11)
C12 0.0422(17) 0.0233(13) 0.0335(15) -0.0016(12) 0.0160(13) 0.0002(12)
C13 0.0343(15) 0.0250(13) 0.0328(15) 0.0024(11) 0.0162(12) 0.0015(11)
C14 0.0267(13) 0.0307(14) 0.0278(14) 0.0023(11) 0.0124(11) -0.0020(11)
C15 0.0269(13) 0.0282(13) 0.0244(13) 0.0028(10) 0.0124(11) 0.0018(10)
O17 0.0696(18) 0.0260(11) 0.0395(13) -0.0035(9) 0.0340(13) -0.0006(11)
C18 0.061(2) 0.0319(16) 0.0434(19) -0.0091(14) 0.0330(18) -0.0050(15)
C20 0.0273(13) 0.0247(13) 0.0219(12) 0.0019(10) 0.0093(10) 0.0001(10)
C8 0.0469(18) 0.0280(14) 0.0324(15) -0.0021(12) 0.0265(14) -0.0028(12)
O18 0.108(3) 0.0555(19) 0.069(2) -0.0062(16) 0.062(2) -0.0055(19)

loop_
_atom_type_symbol
_atom_type_scat_dispersion_real
_atom_type_scat_dispersion_imag
_atom_type_scat_Cromer_Mann_a1
_atom_type_scat_Cromer_Mann_b1
_atom_type_scat_Cromer_Mann_a2
_atom_type_scat_Cromer_Mann_b2
_atom_type_scat_Cromer_Mann_a3
_atom_type_scat_Cromer_Mann_b3
_atom_type_scat_Cromer_Mann_a4
_atom_type_scat_Cromer_Mann_b4
_atom_type_scat_Cromer_Mann_c
_atom_type_scat_source
C 0.0033 0.0016 2.3100 20.8439 1.0200 10.2075 1.5886 0.5687 0.8650 51.6512 0.2156 'International Tables Vol C 4.2.6.8 and 6.1.1.4'
H 0.0000 0.0000 0.4930 10.5109 0.3229 26.1257 0.1402 3.1424 0.0408 57.7998 0.0030 'International Tables Vol C 4.2.6.8 and 6.1.1.4'
N 0.0061 0.0033 12.2126 0.0057 3.1322 9.8933 2.0125 28.9975 1.1663 0.5826 -11.5290 'International Tables Vol C 4.2.6.8 and 6.1.1.4'
O 0.0106 0.0060 3.0485 13.2771 2.2868 5.7011 1.5463 0.3239 0.8670 32.9089 0.2508 'International Tables Vol C 4.2.6.8 and 6.1.1.4'

loop_
_geom_angle_atom_site_label_1
_geom_angle_atom_site_label_2
_geom_angle_atom_site_label_3
_geom_angle
_geom_angle_publ_flag
C2 O1 C20 118.1(2) yes
O1 C2 C3 118.3(2) yes
O1 C2 C7 120.6(2) yes
C3 C2 C7 121.1(2) yes
C2 C3 C4 119.3(2) yes
C2 C3 C8 125.1(3) yes
C4 C3 C8 115.6(2) yes
C3 C4 C5 120.1(2) yes
C3 C4 H41 119.5 no
C5 C4 H41 120.4 no
C4 C5 C6 119.6(3) yes
C4 C5 C15 130.8(3) yes
C6 C5 C15 109.6(2) yes
C5 C6 C7 122.5(3) yes
C5 C6 N8 109.4(2) yes
C7 C6 N8 128.1(2) yes
C2 C7 C6 117.4(2) yes
C2 C7 H71 122.1 no
C6 C7 H71 120.5 no
C6 N8 C9 127.2(2) yes
C6 N8 C14 107.6(2) yes
C9 N8 C14 125.0(2) yes
N8 C9 O10 121.7(3) yes
N8 C9 C11 117.4(2) yes
O10 C9 C11 120.9(3) yes
C9 C11 C12 116.8(2) yes
C9 C11 H111 107.7 no
C12 C11 H111 111.9 no
C9 C11 H112 104.0 no
C12 C11 H112 107.3 no
H111 C11 H112 108.6 no
C11 C12 C13 112.2(2) yes
C11 C12 H121 111.2 no
C13 C12 H121 110.1 no
C11 C12 H122 107.5 no
C13 C12 H122 107.7 no
H121 C12 H122 108.0 no
C12 C13 C14 110.2(3) yes
C12 C13 H131 109.4 no
C14 C13 H131 108.5 no
C12 C13 H132 109.2 no
C14 C13 H132 110.1 no
H131 C13 H132 109.4 no
C13 C14 N8 111.7(2) yes
C13 C14 C15 118.0(3) yes
N8 C14 C15 103.1(2) yes
C13 C14 H141 107.3 no
N8 C14 H141 106.7 no
C15 C14 H141 109.6 no
C14 C15 C5 102.0(2) yes
C14 C15 H151 113.8 no
C5 C15 H151 112.5 no
C14 C15 H152 112.2 no
C5 C15 H152 109.7 no
H151 C15 H152 106.8 no
C18 O17 C8 116.8(3) yes
O17 C18 H181 109.8 no
O17 C18 H182 109.0 no
H181 C18 H182 112.0 no
O17 C18 H183 107.9 no
H181 C18 H183 111.1 no
H182 C18 H183 107.0 no
O1 C20 H201 106.4 no
O1 C20 H202 108.9 no
H201 C20 H202 111.8 no
O1 C20 H203 111.0 no
H201 C20 H203 109.5 no
H202 C20 H203 109.2 no
C3 C8 O17 115.4(3) yes
C3 C8 O18 122.4(3) yes
O17 C8 O18 121.3(3) yes

loop_
_geom_bond_atom_site_label_1
_geom_bond_atom_site_label_2
_geom_bond_distance
_geom_bond_publ_flag
O1 C2 1.356(3) yes
O1 C20 1.428(3) yes
C2 C3 1.407(4) yes
C2 C7 1.407(4) yes
C3 C4 1.405(4) yes
C3 C8 1.484(4) yes
C4 C5 1.374(4) yes
C4 H41 0.941 no
C5 C6 1.402(4) yes
C5 C15 1.502(4) yes
C6 C7 1.382(4) yes
C6 N8 1.410(3) yes
C7 H71 0.935 no
N8 C9 1.373(4) yes
N8 C14 1.496(4) yes
C9 O10 1.233(3) yes
C9 C11 1.504(4) yes
C11 C12 1.527(4) yes
C11 H111 0.967 no
C11 H112 0.958 no
C12 C13 1.512(4) yes
C12 H121 0.967 no
C12 H122 0.986 no
C13 C14 1.497(4) yes
C13 H131 0.955 no
C13 H132 0.972 no
C14 C15 1.539(4) yes
C14 H141 0.974 no
C15 H151 0.990 no
C15 H152 0.972 no
O17 C18 1.438(4) yes
O17 C8 1.311(4) yes
C18 H181 0.967 no
C18 H182 0.955 no
C18 H183 0.970 no
C20 H201 0.971 no
C20 H202 0.976 no
C20 H203 0.972 no
C8 O18 1.211(4) yes

loop_
_geom_hbond_atom_site_label_D
_geom_hbond_atom_site_label_H
_geom_hbond_atom_site_label_A
_geom_hbond_site_symmetry_A
_geom_hbond_angle_DHA
_geom_hbond_distance_DH
_geom_hbond_distance_HA
_geom_hbond_distance_DA
_geom_hbond_publ_flag
C4 H41 O10 1_554 163.88(8) 0.941 2.556 3.469(4) yes
